data_1501707
loop_
_publ_author_name
'Zhang, Xiqi'
'Chi, Zhenguo'
'Zhang, Jianyong'
'Li, Haiyin'
'Xu, Bingjia'
'Li, Xiaofang'
'Liu, Siwei'
'Zhang, Yi'
'Xu, Jiarui'

_publ_section_title
;
 Piezofluorochromic properties and mechanism of an aggregation-induced
 emission enhancement compound containing N-hexyl-phenothiazine and
 anthracene moieties.
;
_journal_issue 23
_journal_name_full 'The journal of physical chemistry. B'
_journal_page_first 7606
_journal_page_last 7611
_journal_paper_doi 10.1021/jp202112e
_journal_volume 115
_journal_year 2011
_chemical_formula_sum 'C54 H52 N2 S2'
_chemical_formula_weight 793.10
_chemical_name_systematic
; 
 ? 
;
_space_group_IT_number 2
_symmetry_cell_setting triclinic
_symmetry_space_group_name_Hall '-P 1'
_symmetry_space_group_name_H-M 'P -1'
_atom_sites_solution_hydrogens geom
_atom_sites_solution_primary direct
_atom_sites_solution_secondary difmap
_audit_creation_method SHELXL-97
_cell_angle_alpha 111.793(3)
_cell_angle_beta 91.700(3)
_cell_angle_gamma 92.295(3)
_cell_formula_units_Z 2
_cell_length_a 5.7587(10)
_cell_length_b 17.681(3)
_cell_length_c 21.772(4)
_cell_measurement_reflns_used 4216
_cell_measurement_temperature 110(2)
_cell_measurement_theta_max 0.00
_cell_measurement_theta_min 0.00
_cell_volume 2054.4(6)
_computing_structure_refinement 'SHELXL-97 (Sheldrick, 1997)'
_computing_structure_solution 'SHELXS-97 (Sheldrick, 1990)'
_diffrn_ambient_temperature 110(2)
_diffrn_measured_fraction_theta_full 0.970
_diffrn_measured_fraction_theta_max 0.970
_diffrn_radiation_monochromator graphite
_diffrn_radiation_source 'fine-focus sealed tube'
_diffrn_radiation_type MoK\a
_diffrn_radiation_wavelength 0.71073
_diffrn_reflns_av_R_equivalents 0.0472
_diffrn_reflns_av_sigmaI/netI 0.0887
_diffrn_reflns_limit_h_max 7
_diffrn_reflns_limit_h_min -7
_diffrn_reflns_limit_k_max 22
_diffrn_reflns_limit_k_min -18
_diffrn_reflns_limit_l_max 27
_diffrn_reflns_limit_l_min -27
_diffrn_reflns_number 17985
_diffrn_reflns_theta_full 27.07
_diffrn_reflns_theta_max 27.07
_diffrn_reflns_theta_min 1.24
_exptl_absorpt_coefficient_mu 0.171
_exptl_absorpt_correction_T_max 0.9881
_exptl_absorpt_correction_T_min 0.9255
_exptl_absorpt_correction_type multi-scan
_exptl_absorpt_process_details SADABS
_exptl_crystal_colour yellow
_exptl_crystal_density_diffrn 1.282
_exptl_crystal_density_method 'not measured'
_exptl_crystal_description plate
_exptl_crystal_F_000 844
_exptl_crystal_size_max 0.46
_exptl_crystal_size_mid 0.35
_exptl_crystal_size_min 0.07
_refine_diff_density_max 0.458
_refine_diff_density_min -0.282
_refine_diff_density_rms 0.070
_refine_ls_extinction_method none
_refine_ls_goodness_of_fit_ref 0.925
_refine_ls_hydrogen_treatment constr
_refine_ls_matrix_type full
_refine_ls_number_parameters 523
_refine_ls_number_reflns 8776
_refine_ls_number_restraints 0
_refine_ls_restrained_S_all 0.925
_refine_ls_R_factor_all 0.1077
_refine_ls_R_factor_gt 0.0517
_refine_ls_shift/su_max 0.006
_refine_ls_shift/su_mean 0.000
_refine_ls_structure_factor_coef Fsqd
_refine_ls_weighting_details 'calc w=1/[\s^2^(Fo^2^)+(0.0776P)^2^+0.0000P] where P=(Fo^2^+2Fc^2^)/3'
_refine_ls_weighting_scheme calc
_refine_ls_wR_factor_gt 0.1190
_refine_ls_wR_factor_ref 0.1463
_reflns_number_gt 4954
_reflns_number_total 8776
_reflns_threshold_expression >2sigma(I)
_cod_data_source_file jp202112e_si_002.cif
_cod_data_source_block 1
_cod_original_sg_symbol_H-M P-1
_cod_database_code 1501707

loop_
_symmetry_equiv_pos_as_xyz
'x, y, z'
'-x, -y, -z'

loop_
_atom_site_label
_atom_site_type_symbol
_atom_site_fract_x
_atom_site_fract_y
_atom_site_fract_z
_atom_site_U_iso_or_equiv
_atom_site_adp_type
_atom_site_occupancy
_atom_site_symmetry_multiplicity
_atom_site_calc_flag
_atom_site_refinement_flags
S1 S 0.36102(11) 0.57386(4) 1.32288(3) 0.01802(17) Uani 1 1 d .
S2 S 0.13094(11) 0.93435(4) 0.70472(3) 0.01796(17) Uani 1 1 d .
N1 N -0.0829(4) 0.47666(12) 1.30449(9) 0.0153(5) Uani 1 1 d .
N2 N 0.5745(3) 1.03236(12) 0.72782(9) 0.0150(5) Uani 1 1 d .
C1 C 0.2291(4) 0.70053(15) 1.05256(11) 0.0157(5) Uani 1 1 d .
C2 C 0.0815(4) 0.76417(14) 1.05701(11) 0.0143(5) Uani 1 1 d .
C3 C -0.0868(4) 0.79096(15) 1.10624(12) 0.0177(6) Uani 1 1 d .
H3A H -0.1011 0.7652 1.1373 0.021 Uiso 1 1 calc R
C4 C -0.2277(4) 0.85245(16) 1.10999(12) 0.0196(6) Uani 1 1 d .
H4A H -0.3407 0.8679 1.1427 0.024 Uiso 1 1 calc R
C5 C -0.2069(4) 0.89345(15) 1.06563(12) 0.0195(6) Uani 1 1 d .
H5A H -0.3057 0.9362 1.0683 0.023 Uiso 1 1 calc R
C6 C -0.0445(4) 0.87132(15) 1.01908(11) 0.0173(6) Uani 1 1 d .
H6A H -0.0286 0.9005 0.9904 0.021 Uiso 1 1 calc R
C7 C 0.1031(4) 0.80592(15) 1.01170(11) 0.0148(5) Uani 1 1 d .
C8 C 0.2669(4) 0.78325(15) 0.96227(11) 0.0149(5) Uani 1 1 d .
C9 C 0.4135(4) 0.71902(15) 0.95725(11) 0.0150(5) Uani 1 1 d .
C10 C 0.5799(4) 0.69098(15) 0.90738(11) 0.0178(6) Uani 1 1 d .
H10A H 0.5941 0.7165 0.8761 0.021 Uiso 1 1 calc R
C11 C 0.7185(4) 0.62884(16) 0.90325(12) 0.0199(6) Uani 1 1 d .
H11A H 0.8294 0.6123 0.8700 0.024 Uiso 1 1 calc R
C12 C 0.6973(4) 0.58897(16) 0.94853(12) 0.0190(6) Uani 1 1 d .
H12A H 0.7954 0.5461 0.9460 0.023 Uiso 1 1 calc R
C13 C 0.5377(4) 0.61179(15) 0.99542(11) 0.0173(6) Uani 1 1 d .
H13A H 0.5220 0.5830 1.0243 0.021 Uiso 1 1 calc R
C14 C 0.3927(4) 0.67754(15) 1.00282(11) 0.0143(5) Uani 1 1 d .
C15 C 0.2207(5) 0.65934(15) 1.10045(11) 0.0178(6) Uani 1 1 d .
H15A H 0.3613 0.6599 1.1246 0.021 Uiso 1 1 calc R
C16 C 0.0358(4) 0.62206(15) 1.11257(11) 0.0176(6) Uani 1 1 d .
H16A H -0.1005 0.6196 1.0861 0.021 Uiso 1 1 calc R
C17 C 0.0117(4) 0.58356(15) 1.16173(11) 0.0151(5) Uani 1 1 d .
C18 C -0.1868(4) 0.53426(15) 1.15865(11) 0.0171(6) Uani 1 1 d .
H18A H -0.3019 0.5249 1.1241 0.020 Uiso 1 1 calc R
C19 C -0.2202(4) 0.49856(15) 1.20476(11) 0.0168(6) Uani 1 1 d .
H19A H -0.3568 0.4650 1.2013 0.020 Uiso 1 1 calc R
C20 C -0.0547(4) 0.51152(14) 1.25620(11) 0.0143(5) Uani 1 1 d .
C21 C 0.1446(4) 0.56070(15) 1.25961(11) 0.0145(5) Uani 1 1 d .
C22 C 0.1775(4) 0.59631(15) 1.21348(11) 0.0148(5) Uani 1 1 d .
H22A H 0.3142 0.6298 1.2169 0.018 Uiso 1 1 calc R
C23 C -0.0294(4) 0.52798(15) 1.37143(11) 0.0173(6) Uani 1 1 d .
C24 C -0.1735(5) 0.53057(16) 1.42227(12) 0.0208(6) Uani 1 1 d .
H24A H -0.3167 0.4989 1.4125 0.025 Uiso 1 1 calc R
C25 C -0.1078(5) 0.57949(17) 1.48739(12) 0.0264(7) Uani 1 1 d .
H25A H -0.2045 0.5795 1.5220 0.032 Uiso 1 1 calc R
C26 C 0.0950(5) 0.62792(17) 1.50251(13) 0.0282(7) Uani 1 1 d .
H26A H 0.1383 0.6610 1.5472 0.034 Uiso 1 1 calc R
C27 C 0.2361(5) 0.62800(16) 1.45180(12) 0.0236(6) Uani 1 1 d .
H27A H 0.3736 0.6627 1.4615 0.028 Uiso 1 1 calc R
C28 C 0.1755(4) 0.57731(15) 1.38706(12) 0.0169(6) Uani 1 1 d .
C29 C -0.2428(4) 0.40526(15) 1.28924(12) 0.0172(6) Uani 1 1 d .
H29A H -0.3990 0.4184 1.2772 0.021 Uiso 1 1 calc R
H29B H -0.2559 0.3916 1.3292 0.021 Uiso 1 1 calc R
C30 C -0.1625(5) 0.33131(15) 1.23248(12) 0.0207(6) Uani 1 1 d .
H30A H -0.2766 0.2848 1.2242 0.025 Uiso 1 1 calc R
H30B H -0.1602 0.3439 1.1918 0.025 Uiso 1 1 calc R
C31 C 0.0780(4) 0.30606(15) 1.24601(12) 0.0199(6) Uani 1 1 d .
H31A H 0.1123 0.2555 1.2089 0.024 Uiso 1 1 calc R
H31B H 0.1950 0.3492 1.2471 0.024 Uiso 1 1 calc R
C32 C 0.1044(4) 0.29144(16) 1.31046(12) 0.0207(6) Uani 1 1 d .
H32A H 0.1090 0.3446 1.3481 0.025 Uiso 1 1 calc R
H32B H -0.0336 0.2587 1.3145 0.025 Uiso 1 1 calc R
C35 C 0.2760(5) 0.82647(15) 0.91579(11) 0.0174(6) Uani 1 1 d .
H35A H 0.1356 0.8269 0.8920 0.021 Uiso 1 1 calc R
C36 C 0.4621(5) 0.86441(15) 0.90453(11) 0.0179(6) Uani 1 1 d .
H36A H 0.5994 0.8643 0.9298 0.022 Uiso 1 1 calc R
C37 C 0.4859(4) 0.90685(15) 0.85817(11) 0.0150(5) Uani 1 1 d .
C38 C 0.6827(4) 0.95730(15) 0.86384(11) 0.0173(6) Uani 1 1 d .
H38A H 0.7980 0.9635 0.8977 0.021 Uiso 1 1 calc R
C39 C 0.7165(4) 0.99874(15) 0.82188(11) 0.0164(6) Uani 1 1 d .
H39A H 0.8538 1.0326 0.8271 0.020 Uiso 1 1 calc R
C40 C 0.5490(4) 0.99098(14) 0.77157(11) 0.0140(5) Uani 1 1 d .
C41 C 0.3503(4) 0.94045(15) 0.76563(11) 0.0145(5) Uani 1 1 d .
C42 C 0.3180(4) 0.89875(14) 0.80769(11) 0.0152(5) Uani 1 1 d .
H42A H 0.1815 0.8645 0.8024 0.018 Uiso 1 1 calc R
C43 C 0.5195(4) 0.98616(15) 0.65989(12) 0.0156(5) Uani 1 1 d .
C44 C 0.6663(5) 0.98686(16) 0.61044(12) 0.0211(6) Uani 1 1 d .
H44A H 0.8107 1.0178 0.6220 0.025 Uiso 1 1 calc R
C45 C 0.6025(5) 0.94250(17) 0.54420(12) 0.0248(6) Uani 1 1 d .
H45A H 0.7024 0.9440 0.5107 0.030 Uiso 1 1 calc R
C46 C 0.3962(5) 0.89656(17) 0.52697(12) 0.0280(7) Uani 1 1 d .
H46A H 0.3514 0.8676 0.4816 0.034 Uiso 1 1 calc R
C47 C 0.2539(5) 0.89248(16) 0.57564(12) 0.0229(6) Uani 1 1 d .
H47A H 0.1150 0.8584 0.5639 0.027 Uiso 1 1 calc R
C48 C 0.3134(4) 0.93802(15) 0.64186(11) 0.0170(6) Uani 1 1 d .
C49 C 0.7292(4) 1.10562(15) 0.74700(12) 0.0185(6) Uani 1 1 d .
H49A H 0.8856 1.0903 0.7305 0.022 Uiso 1 1 calc R
H49B H 0.7443 1.1313 0.7959 0.022 Uiso 1 1 calc R
C50 C 0.6380(4) 1.16712(16) 0.71927(12) 0.0195(6) Uani 1 1 d .
H50A H 0.7474 1.2158 0.7337 0.023 Uiso 1 1 calc R
H50B H 0.6346 1.1425 0.6703 0.023 Uiso 1 1 calc R
C51 C 0.3967(4) 1.19393(16) 0.74091(12) 0.0206(6) Uani 1 1 d .
H51A H 0.4069 1.2280 0.7888 0.025 Uiso 1 1 calc R
H51B H 0.2950 1.1449 0.7348 0.025 Uiso 1 1 calc R
C52 C 0.2840(5) 1.24187(16) 0.70368(12) 0.0215(6) Uani 1 1 d .
H52A H 0.1443 1.2666 0.7268 0.026 Uiso 1 1 calc R
H52B H 0.3944 1.2868 0.7048 0.026 Uiso 1 1 calc R
C53 C 0.2134(5) 1.19046(17) 0.63208(13) 0.0301(7) Uani 1 1 d .
H53A H 0.1062 1.1446 0.6307 0.036 Uiso 1 1 calc R
H53B H 0.3536 1.1671 0.6084 0.036 Uiso 1 1 calc R
C54 C 0.0949(6) 1.2392(2) 0.59645(15) 0.0422(9) Uani 1 1 d .
H54A H 0.0523 1.2034 0.5506 0.063 Uiso 1 1 calc R
H54B H 0.2016 1.2839 0.5967 0.063 Uiso 1 1 calc R
H54C H -0.0457 1.2617 0.6191 0.063 Uiso 1 1 calc R
C33 C 0.3211(5) 0.24786(17) 1.31506(14) 0.0283(7) Uani 1 1 d .
H33A H 0.4571 0.2775 1.3060 0.034 Uiso 1 1 calc R
H33B H 0.3081 0.1924 1.2803 0.034 Uiso 1 1 calc R
C34 C 0.3643(6) 0.24072(19) 1.38202(14) 0.0378(8) Uani 1 1 d .
H34A H 0.5070 0.2121 1.3814 0.057 Uiso 1 1 calc R
H34B H 0.2326 0.2101 1.3909 0.057 Uiso 1 1 calc R
H34C H 0.3812 0.2954 1.4167 0.057 Uiso 1 1 calc R

loop_
_atom_site_aniso_label
_atom_site_aniso_U_11
_atom_site_aniso_U_22
_atom_site_aniso_U_33
_atom_site_aniso_U_23
_atom_site_aniso_U_13
_atom_site_aniso_U_12
S1 0.0156(4) 0.0231(4) 0.0169(3) 0.0096(3) -0.0012(3) -0.0008(3)
S2 0.0142(4) 0.0234(4) 0.0184(3) 0.0104(3) -0.0003(3) 0.0003(3)
N1 0.0183(12) 0.0153(11) 0.0128(10) 0.0061(9) 0.0005(8) -0.0023(9)
N2 0.0165(12) 0.0165(12) 0.0144(10) 0.0088(9) 0.0013(8) -0.0026(9)
C1 0.0142(13) 0.0165(14) 0.0139(12) 0.0037(11) -0.0035(10) -0.0039(10)
C2 0.0154(13) 0.0148(13) 0.0117(12) 0.0044(10) -0.0021(10) -0.0020(10)
C3 0.0189(14) 0.0168(14) 0.0158(12) 0.0048(11) 0.0005(10) -0.0028(11)
C4 0.0170(14) 0.0224(15) 0.0186(13) 0.0066(11) 0.0041(11) -0.0012(11)
C5 0.0183(15) 0.0176(14) 0.0201(13) 0.0039(11) -0.0017(11) 0.0031(11)
C6 0.0198(15) 0.0187(14) 0.0139(12) 0.0072(11) -0.0049(10) -0.0015(11)
C7 0.0149(14) 0.0135(13) 0.0133(12) 0.0023(10) -0.0022(10) -0.0025(10)
C8 0.0167(14) 0.0140(13) 0.0120(12) 0.0032(10) -0.0026(10) -0.0031(10)
C9 0.0153(14) 0.0146(13) 0.0131(12) 0.0034(10) -0.0014(10) -0.0033(10)
C10 0.0220(15) 0.0183(14) 0.0143(12) 0.0077(11) 0.0008(10) -0.0001(11)
C11 0.0166(14) 0.0218(15) 0.0179(13) 0.0033(11) 0.0041(10) -0.0002(11)
C12 0.0163(14) 0.0194(14) 0.0195(13) 0.0050(11) -0.0016(10) 0.0044(11)
C13 0.0195(14) 0.0182(14) 0.0147(12) 0.0073(11) -0.0034(10) -0.0006(11)
C14 0.0157(13) 0.0149(13) 0.0097(11) 0.0021(10) -0.0020(10) -0.0012(10)
C15 0.0205(15) 0.0183(14) 0.0156(13) 0.0073(11) 0.0014(10) 0.0026(11)
C16 0.0195(14) 0.0187(14) 0.0144(12) 0.0063(11) -0.0002(10) -0.0002(11)
C17 0.0205(14) 0.0127(13) 0.0131(12) 0.0054(10) 0.0047(10) 0.0035(11)
C18 0.0172(14) 0.0171(14) 0.0159(13) 0.0049(11) 0.0009(10) 0.0025(11)
C19 0.0184(14) 0.0154(14) 0.0178(13) 0.0077(11) 0.0016(10) -0.0011(11)
C20 0.0175(14) 0.0128(13) 0.0130(12) 0.0050(10) 0.0035(10) 0.0018(10)
C21 0.0146(14) 0.0153(14) 0.0120(12) 0.0031(10) 0.0011(10) 0.0037(11)
C22 0.0131(13) 0.0145(13) 0.0160(12) 0.0049(10) 0.0032(10) -0.0009(10)
C23 0.0242(15) 0.0156(14) 0.0137(12) 0.0070(11) 0.0004(10) 0.0062(11)
C24 0.0224(15) 0.0216(15) 0.0209(13) 0.0102(12) 0.0026(11) 0.0041(12)
C25 0.0316(17) 0.0317(17) 0.0179(14) 0.0104(13) 0.0105(12) 0.0078(14)
C26 0.0394(19) 0.0277(17) 0.0144(13) 0.0041(12) -0.0018(12) 0.0053(14)
C27 0.0271(16) 0.0237(16) 0.0203(14) 0.0091(12) -0.0050(12) 0.0009(12)
C28 0.0197(15) 0.0169(14) 0.0173(13) 0.0095(11) 0.0015(10) 0.0042(11)
C29 0.0192(14) 0.0161(14) 0.0187(13) 0.0095(11) 0.0013(10) -0.0014(11)
C30 0.0271(16) 0.0172(14) 0.0177(13) 0.0066(11) 0.0011(11) -0.0025(12)
C31 0.0222(15) 0.0145(14) 0.0213(13) 0.0047(11) 0.0036(11) -0.0006(11)
C32 0.0188(15) 0.0193(14) 0.0222(14) 0.0056(11) 0.0010(11) 0.0016(11)
C35 0.0232(15) 0.0160(14) 0.0130(12) 0.0054(11) 0.0004(10) 0.0024(11)
C36 0.0216(15) 0.0169(14) 0.0155(13) 0.0064(11) -0.0003(10) 0.0010(11)
C37 0.0166(14) 0.0141(13) 0.0142(12) 0.0049(10) 0.0033(10) 0.0020(10)
C38 0.0193(14) 0.0179(14) 0.0143(12) 0.0056(11) -0.0002(10) 0.0026(11)
C39 0.0145(14) 0.0184(14) 0.0173(13) 0.0079(11) 0.0020(10) -0.0024(11)
C40 0.0140(13) 0.0130(13) 0.0151(12) 0.0047(10) 0.0042(10) 0.0031(10)
C41 0.0141(13) 0.0147(14) 0.0151(12) 0.0058(11) -0.0004(10) 0.0035(10)
C42 0.0141(14) 0.0141(13) 0.0159(12) 0.0035(11) 0.0035(10) 0.0006(10)
C43 0.0180(14) 0.0136(13) 0.0180(13) 0.0087(11) 0.0019(10) 0.0052(11)
C44 0.0185(15) 0.0247(15) 0.0222(14) 0.0109(12) 0.0025(11) 0.0035(12)
C45 0.0271(17) 0.0290(17) 0.0217(14) 0.0128(13) 0.0047(12) 0.0043(13)
C46 0.0328(18) 0.0362(18) 0.0127(13) 0.0068(12) -0.0036(12) -0.0003(14)
C47 0.0230(16) 0.0250(16) 0.0211(14) 0.0095(12) -0.0028(11) 0.0013(12)
C48 0.0192(15) 0.0170(14) 0.0174(13) 0.0092(11) 0.0017(10) 0.0033(11)
C49 0.0166(14) 0.0168(14) 0.0230(14) 0.0090(11) -0.0003(11) -0.0020(11)
C50 0.0190(14) 0.0181(14) 0.0238(14) 0.0109(12) 0.0019(11) -0.0018(11)
C51 0.0188(15) 0.0204(15) 0.0231(14) 0.0085(12) 0.0038(11) 0.0007(11)
C52 0.0193(15) 0.0165(14) 0.0283(15) 0.0080(12) 0.0003(11) 0.0009(11)
C53 0.0299(17) 0.0293(17) 0.0272(15) 0.0064(13) -0.0040(12) 0.0034(13)
C54 0.045(2) 0.044(2) 0.0381(18) 0.0181(16) -0.0188(15) -0.0023(16)
C33 0.0212(16) 0.0252(16) 0.0394(17) 0.0127(14) 0.0047(13) 0.0033(12)
C34 0.040(2) 0.0330(18) 0.0362(18) 0.0083(14) -0.0097(14) 0.0099(15)

loop_
_atom_type_symbol
_atom_type_description
_atom_type_scat_dispersion_real
_atom_type_scat_dispersion_imag
_atom_type_scat_source
C C 0.0033 0.0016 'International Tables Vol C Tables 4.2.6.8 and 6.1.1.4'
H H 0.0000 0.0000 'International Tables Vol C Tables 4.2.6.8 and 6.1.1.4'
N N 0.0061 0.0033 'International Tables Vol C Tables 4.2.6.8 and 6.1.1.4'
S S 0.1246 0.1234 'International Tables Vol C Tables 4.2.6.8 and 6.1.1.4'

loop_
_geom_angle_atom_site_label_1
_geom_angle_atom_site_label_2
_geom_angle_atom_site_label_3
_geom_angle
C28 S1 C21 98.34(12)
C48 S2 C41 98.36(12)
C20 N1 C23 117.1(2)
C20 N1 C29 118.75(19)
C23 N1 C29 119.7(2)
C40 N2 C43 116.5(2)
C40 N2 C49 119.61(19)
C43 N2 C49 119.9(2)
C14 C1 C2 119.5(2)
C14 C1 C15 119.2(2)
C2 C1 C15 121.2(2)
C1 C2 C3 122.6(2)
C1 C2 C7 119.7(2)
C3 C2 C7 117.7(2)
C4 C3 C2 121.9(2)
C4 C3 H3A 119.0
C2 C3 H3A 119.0
C3 C4 C5 120.4(2)
C3 C4 H4A 119.8
C5 C4 H4A 119.8
C6 C5 C4 119.5(2)
C6 C5 H5A 120.2
C4 C5 H5A 120.2
C5 C6 C7 122.4(2)
C5 C6 H6A 118.8
C7 C6 H6A 118.8
C8 C7 C6 121.3(2)
C8 C7 C2 120.8(2)
C6 C7 C2 118.0(2)
C7 C8 C9 119.7(2)
C7 C8 C35 118.4(2)
C9 C8 C35 121.9(2)
C8 C9 C10 123.0(2)
C8 C9 C14 119.5(2)
C10 C9 C14 117.4(2)
C11 C10 C9 122.1(2)
C11 C10 H10A 118.9
C9 C10 H10A 118.9
C10 C11 C12 119.9(2)
C10 C11 H11A 120.0
C12 C11 H11A 120.0
C13 C12 C11 120.1(2)
C13 C12 H12A 119.9
C11 C12 H12A 119.9
C12 C13 C14 122.1(2)
C12 C13 H13A 118.9
C14 C13 H13A 118.9
C1 C14 C13 120.9(2)
C1 C14 C9 120.8(2)
C13 C14 C9 118.3(2)
C16 C15 C1 125.7(2)
C16 C15 H15A 117.1
C1 C15 H15A 117.1
C15 C16 C17 128.7(2)
C15 C16 H16A 115.7
C17 C16 H16A 115.7
C18 C17 C22 117.8(2)
C18 C17 C16 119.4(2)
C22 C17 C16 122.8(2)
C19 C18 C17 121.6(2)
C19 C18 H18A 119.2
C17 C18 H18A 119.2
C18 C19 C20 120.4(2)
C18 C19 H19A 119.8
C20 C19 H19A 119.8
C19 C20 C21 118.4(2)
C19 C20 N1 122.2(2)
C21 C20 N1 119.4(2)
C22 C21 C20 121.1(2)
C22 C21 S1 120.4(2)
C20 C21 S1 118.51(18)
C21 C22 C17 120.8(2)
C21 C22 H22A 119.6
C17 C22 H22A 119.6
C24 C23 C28 118.7(2)
C24 C23 N1 122.4(2)
C28 C23 N1 119.0(2)
C25 C24 C23 120.0(3)
C25 C24 H24A 120.0
C23 C24 H24A 120.0
C26 C25 C24 121.0(3)
C26 C25 H25A 119.5
C24 C25 H25A 119.5
C25 C26 C27 119.4(2)
C25 C26 H26A 120.3
C27 C26 H26A 120.3
C28 C27 C26 119.8(3)
C28 C27 H27A 120.1
C26 C27 H27A 120.1
C27 C28 C23 121.1(2)
C27 C28 S1 119.9(2)
C23 C28 S1 119.02(18)
N1 C29 C30 112.2(2)
N1 C29 H29A 109.2
C30 C29 H29A 109.2
N1 C29 H29B 109.2
C30 C29 H29B 109.2
H29A C29 H29B 107.9
C31 C30 C29 113.4(2)
C31 C30 H30A 108.9
C29 C30 H30A 108.9
C31 C30 H30B 108.9
C29 C30 H30B 108.9
H30A C30 H30B 107.7
C32 C31 C30 114.4(2)
C32 C31 H31A 108.7
C30 C31 H31A 108.7
C32 C31 H31B 108.7
C30 C31 H31B 108.7
H31A C31 H31B 107.6
C33 C32 C31 113.2(2)
C33 C32 H32A 108.9
C31 C32 H32A 108.9
C33 C32 H32B 108.9
C31 C32 H32B 108.9
H32A C32 H32B 107.8
C36 C35 C8 125.7(2)
C36 C35 H35A 117.1
C8 C35 H35A 117.1
C35 C36 C37 128.8(2)
C35 C36 H36A 115.6
C37 C36 H36A 115.6
C38 C37 C42 117.8(2)
C38 C37 C36 119.2(2)
C42 C37 C36 123.1(2)
C39 C38 C37 122.2(2)
C39 C38 H38A 118.9
C37 C38 H38A 118.9
C38 C39 C40 120.2(2)
C38 C39 H39A 119.9
C40 C39 H39A 119.9
C41 C40 C39 117.9(2)
C41 C40 N2 119.7(2)
C39 C40 N2 122.4(2)
C42 C41 C40 121.6(2)
C42 C41 S2 120.2(2)
C40 C41 S2 118.14(18)
C41 C42 C37 120.4(2)
C41 C42 H42A 119.8
C37 C42 H42A 119.8
C48 C43 C44 118.7(2)
C48 C43 N2 119.2(2)
C44 C43 N2 122.1(2)
C45 C44 C43 120.3(3)
C45 C44 H44A 119.9
C43 C44 H44A 119.9
C46 C45 C44 120.4(3)
C46 C45 H45A 119.8
C44 C45 H45A 119.8
C45 C46 C47 119.9(2)
C45 C46 H46A 120.1
C47 C46 H46A 120.1
C46 C47 C48 120.1(3)
C46 C47 H47A 119.9
C48 C47 H47A 119.9
C43 C48 C47 120.5(2)
C43 C48 S2 118.83(18)
C47 C48 S2 120.6(2)
N2 C49 C50 111.6(2)
N2 C49 H49A 109.3
C50 C49 H49A 109.3
N2 C49 H49B 109.3
C50 C49 H49B 109.3
H49A C49 H49B 108.0
C51 C50 C49 113.6(2)
C51 C50 H50A 108.8
C49 C50 H50A 108.8
C51 C50 H50B 108.8
C49 C50 H50B 108.8
H50A C50 H50B 107.7
C50 C51 C52 114.3(2)
C50 C51 H51A 108.7
C52 C51 H51A 108.7
C50 C51 H51B 108.7
C52 C51 H51B 108.7
H51A C51 H51B 107.6
C53 C52 C51 113.6(2)
C53 C52 H52A 108.8
C51 C52 H52A 108.8
C53 C52 H52B 108.8
C51 C52 H52B 108.8
H52A C52 H52B 107.7
C52 C53 C54 112.6(2)
C52 C53 H53A 109.1
C54 C53 H53A 109.1
C52 C53 H53B 109.1
C54 C53 H53B 109.1
H53A C53 H53B 107.8
C53 C54 H54A 109.5
C53 C54 H54B 109.5
H54A C54 H54B 109.5
C53 C54 H54C 109.5
H54A C54 H54C 109.5
H54B C54 H54C 109.5
C32 C33 C34 114.0(2)
C32 C33 H33A 108.8
C34 C33 H33A 108.8
C32 C33 H33B 108.8
C34 C33 H33B 108.8
H33A C33 H33B 107.7
C33 C34 H34A 109.5
C33 C34 H34B 109.5
H34A C34 H34B 109.5
C33 C34 H34C 109.5
H34A C34 H34C 109.5
H34B C34 H34C 109.5

loop_
_geom_bond_atom_site_label_1
_geom_bond_atom_site_label_2
_geom_bond_distance
S1 C28 1.769(3)
S1 C21 1.772(2)
S2 C48 1.768(3)
S2 C41 1.775(2)
N1 C20 1.412(3)
N1 C23 1.418(3)
N1 C29 1.459(3)
N2 C40 1.408(3)
N2 C43 1.418(3)
N2 C49 1.459(3)
C1 C14 1.411(3)
C1 C2 1.414(3)
C1 C15 1.478(3)
C2 C3 1.426(3)
C2 C7 1.440(3)
C3 C4 1.362(3)
C3 H3A 0.9500
C4 C5 1.412(3)
C4 H4A 0.9500
C5 C6 1.359(3)
C5 H5A 0.9500
C6 C7 1.426(3)
C6 H6A 0.9500
C7 C8 1.407(3)
C8 C9 1.416(3)
C8 C35 1.478(3)
C9 C10 1.429(3)
C9 C14 1.441(3)
C10 C11 1.362(3)
C10 H10A 0.9500
C11 C12 1.414(3)
C11 H11A 0.9500
C12 C13 1.352(3)
C12 H12A 0.9500
C13 C14 1.422(3)
C13 H13A 0.9500
C15 C16 1.314(4)
C15 H15A 0.9500
C16 C17 1.473(3)
C16 H16A 0.9500
C17 C18 1.394(3)
C17 C22 1.401(3)
C18 C19 1.384(3)
C18 H18A 0.9500
C19 C20 1.394(3)
C19 H19A 0.9500
C20 C21 1.395(3)
C21 C22 1.383(3)
C22 H22A 0.9500
C23 C24 1.391(3)
C23 C28 1.394(4)
C24 C25 1.390(3)
C24 H24A 0.9500
C25 C26 1.376(4)
C25 H25A 0.9500
C26 C27 1.391(4)
C26 H26A 0.9500
C27 C28 1.385(3)
C27 H27A 0.9500
C29 C30 1.528(3)
C29 H29A 0.9900
C29 H29B 0.9900
C30 C31 1.525(3)
C30 H30A 0.9900
C30 H30B 0.9900
C31 C32 1.523(3)
C31 H31A 0.9900
C31 H31B 0.9900
C32 C33 1.512(3)
C32 H32A 0.9900
C32 H32B 0.9900
C35 C36 1.318(4)
C35 H35A 0.9500
C36 C37 1.471(3)
C36 H36A 0.9500
C37 C38 1.387(3)
C37 C42 1.404(3)
C38 C39 1.381(3)
C38 H38A 0.9500
C39 C40 1.402(3)
C39 H39A 0.9500
C40 C41 1.396(3)
C41 C42 1.385(3)
C42 H42A 0.9500
C43 C48 1.389(4)
C43 C44 1.392(3)
C44 C45 1.391(3)
C44 H44A 0.9500
C45 C46 1.372(4)
C45 H45A 0.9500
C46 C47 1.380(4)
C46 H46A 0.9500
C47 C48 1.389(3)
C47 H47A 0.9500
C49 C50 1.529(3)
C49 H49A 0.9900
C49 H49B 0.9900
C50 C51 1.517(3)
C50 H50A 0.9900
C50 H50B 0.9900
C51 C52 1.523(3)
C51 H51A 0.9900
C51 H51B 0.9900
C52 C53 1.517(3)
C52 H52A 0.9900
C52 H52B 0.9900
C53 C54 1.524(4)
C53 H53A 0.9900
C53 H53B 0.9900
C54 H54A 0.9800
C54 H54B 0.9800
C54 H54C 0.9800
C33 C34 1.523(4)
C33 H33A 0.9900
C33 H33B 0.9900
C34 H34A 0.9800
C34 H34B 0.9800
C34 H34C 0.9800
